data_8107652
loop_
_publ_author_name
'Liu, Guang-Zhen'
'Wang, Xin'

_publ_section_title
;
 Hydrothermal synthesis and crystal structure of
 catena-poly[diaqua-bis(\m2-4-((pyridin-4-ylmethyl)amino)benzoato-\k2
 N:O)cobalt(II)] -- 4,4&#x2032;-bipyridine -- water (1/2/2)
;
_journal_issue 6
_journal_name_full 'Zeitschrift f\"ur Kristallographie - New Crystal Structures'
_journal_page_first 1031
_journal_page_last 1033
_journal_paper_doi 10.1515/ncrs-2023-0148
_journal_volume 238
_journal_year 2023
_chemical_formula_moiety 'C13 H13 Co0.5 N2 O3, C10 H8 N2, H2 O'
_chemical_formula_sum 'C23 H23 Co0.5 N4 O4'
_chemical_formula_weight 448.92
_space_group_crystal_system triclinic
_space_group_IT_number 2
_space_group_name_Hall '-P 1'
_space_group_name_H-M_alt 'P -1'
_atom_sites_solution_hydrogens mixed
_atom_sites_solution_primary dual
_cell_angle_alpha 86.664(4)
_cell_angle_beta 69.399(5)
_cell_angle_gamma 79.429(4)
_cell_formula_units_Z 2
_cell_length_a 9.6428(5)
_cell_length_b 10.3191(5)
_cell_length_c 11.8710(6)
_cell_measurement_reflns_used 4871
_cell_measurement_temperature 293(2)
_cell_measurement_theta_max 25.9860
_cell_measurement_theta_min 3.6760
_cell_volume 1086.90(10)
_computing_cell_refinement 'CrysAlisPro 1.171.38.41r (Rigaku OD, 2015)'
_computing_data_collection 'CrysAlisPro 1.171.38.41r (Rigaku OD, 2015)'
_computing_data_reduction 'CrysAlisPro 1.171.38.41r (Rigaku OD, 2015)'
_computing_molecular_graphics 'Olex2 1.5-alpha (Dolomanov et al., 2009)'
_computing_publication_material 'Olex2 1.5-alpha (Dolomanov et al., 2009)'
_computing_structure_refinement 'SHELXL 2014/7 (Sheldrick, 2015)'
_computing_structure_solution 'SHELXT 2014/5 (Sheldrick, 2014)'
_diffrn_ambient_temperature 293(2)
_diffrn_detector 'CCD plate'
_diffrn_detector_area_resol_mean 8.0584
_diffrn_detector_type EosS2
_diffrn_measured_fraction_theta_full 0.982
_diffrn_measured_fraction_theta_max 0.982
_diffrn_measurement_details
;
List of Runs (angles in degrees, time in seconds):

  # Type    Start    End  Width  t~exp~   \w     \q     \k     \f   Frames
--------------------------------------------------------------------------
  1  \w    -85.00 -34.00   1.00   15.00    --  -12.53 178.00   0.00   51
  2  \w    -85.00 -34.00   1.00   15.00    --  -12.53 178.00 -30.00   51
  3  \w    -20.00  26.00   1.00   15.00    --  -12.53 -99.00 120.00   46
  4  \w    -85.00 -35.00   1.00   15.00    --  -12.53-178.00  60.00   50
  5  \w    -56.00  83.00   1.00   15.00    --   13.55   0.00 -30.00  139
  6  \w    -20.00  53.00   1.00   15.00    --   13.55 -99.00 -90.00   73
  7  \w     -5.00  83.00   1.00   15.00    --   13.55  38.00  30.00   88
  8  \w    -82.00 -57.00   1.00   15.00    --  -12.53 -38.00  60.00   25
;
_diffrn_measurement_device 'four-circle diffractometer'
_diffrn_measurement_device_type 'SuperNova, Single source at offset, EosS2'
_diffrn_measurement_method '\w scans'
_diffrn_orient_matrix_type 'CrysAlisPro convention (1999,Acta A55,543-557)'
_diffrn_orient_matrix_UB_11 0.0313686000
_diffrn_orient_matrix_UB_12 -0.0603849000
_diffrn_orient_matrix_UB_13 -0.0322028000
_diffrn_orient_matrix_UB_21 -0.0392899000
_diffrn_orient_matrix_UB_22 -0.0345509000
_diffrn_orient_matrix_UB_23 0.0512707000
_diffrn_orient_matrix_UB_31 -0.0619807000
_diffrn_orient_matrix_UB_32 0.0070446000
_diffrn_orient_matrix_UB_33 -0.0202263000
_diffrn_radiation_monochromator mirror
_diffrn_radiation_probe x-ray
_diffrn_radiation_type 'Mo K\a'
_diffrn_radiation_wavelength 0.71073
_diffrn_reflns_av_R_equivalents 0.0298
_diffrn_reflns_av_unetI/netI 0.0416
_diffrn_reflns_Laue_measured_fraction_full 0.982
_diffrn_reflns_Laue_measured_fraction_max 0.982
_diffrn_reflns_limit_h_max 11
_diffrn_reflns_limit_h_min -11
_diffrn_reflns_limit_k_max 11
_diffrn_reflns_limit_k_min -12
_diffrn_reflns_limit_l_max 14
_diffrn_reflns_limit_l_min -14
_diffrn_reflns_number 11718
_diffrn_reflns_point_group_measured_fraction_full 0.982
_diffrn_reflns_point_group_measured_fraction_max 0.982
_diffrn_reflns_theta_full 25.500
_diffrn_reflns_theta_max 25.500
_diffrn_reflns_theta_min 3.359
_diffrn_source 'micro-focus sealed X-ray tube'
_diffrn_source_type 'SuperNova (Mo) X-ray Source'
_exptl_absorpt_coefficient_mu 0.459
_exptl_absorpt_correction_T_max 1.00000
_exptl_absorpt_correction_T_min 0.80631
_exptl_absorpt_correction_type multi-scan
_exptl_absorpt_process_details
;
CrysAlisPro 1.171.38.41r (Rigaku Oxford Diffraction, 2015)
Empirical absorption correction using spherical harmonics,
 implemented in SCALE3 ABSPACK scaling algorithm.
;
_exptl_crystal_colour pink
_exptl_crystal_colour_primary pink
_exptl_crystal_density_diffrn 1.372
_exptl_crystal_description block
_exptl_crystal_F_000 469
_exptl_crystal_size_max 0.33
_exptl_crystal_size_mid 0.22
_exptl_crystal_size_min 0.21
_refine_diff_density_max 0.223
_refine_diff_density_min -0.234
_refine_diff_density_rms 0.047
_refine_ls_extinction_coef .
_refine_ls_extinction_method none
_refine_ls_goodness_of_fit_ref 1.012
_refine_ls_hydrogen_treatment constr
_refine_ls_matrix_type full
_refine_ls_number_parameters 289
_refine_ls_number_reflns 3987
_refine_ls_number_restraints 0
_refine_ls_restrained_S_all 1.012
_refine_ls_R_factor_all 0.0507
_refine_ls_R_factor_gt 0.0432
_refine_ls_shift/su_max 0.000
_refine_ls_shift/su_mean 0.000
_refine_ls_structure_factor_coef Fsqd
_refine_ls_weighting_details 'w=1/[\s^2^(Fo^2^)+(0.1000P)^2^] where P=(Fo^2^+2Fc^2^)/3'
_refine_ls_weighting_scheme calc
_refine_ls_wR_factor_gt 0.1382
_refine_ls_wR_factor_ref 0.1454
_reflns_Friedel_coverage 0.000
_reflns_Friedel_fraction_full .
_reflns_Friedel_fraction_max .
_reflns_number_gt 3510
_reflns_number_total 3987
_reflns_threshold_expression 'I > 2\s(I)'
_cod_data_source_file suppl_j_ncrs-2023-0148_suppl_001.cif
_cod_data_source_block lgz-9
_cod_original_formula_sum 'C23 H23 Co0.50 N4 O4'
_cod_database_code 8107652
_shelx_space_group_comment
;
The symmetry employed for this shelxl refinement is uniquely defined
by the following loop, which should always be used as a source of
symmetry information in preference to the above space-group names.
They are only intended as comments.
;
_reflns_odcompleteness_completeness 99.76
_reflns_odcompleteness_iscentric 1
_reflns_odcompleteness_theta 24.66
_olex2_refinement_description
;
1. Fixed Uiso
 At 1.2 times of:
  All C(H) groups, All C(H,H) groups, All N(H) groups
 At 1.5 times of:
  All O(H,H) groups
2.a Riding coordinates:
 O1W(H1WA,H1WB)
2.b Free rotating group:
 O2W(H2WA,H2WB)
2.c Secondary CH2 refined with riding coordinates:
 C8(H8A,H8B)
2.d Aromatic/amide H refined with riding coordinates:
 N4(H4), C3(H3), C4(H4A), C6(H6), C7(H7), C10(H10), C11(H11), C12(H12),
 C13(H13), C14(H14), C15(H15), C17(H17), C18(H18), C20(H20), C21(H21), C22(H22),
  C23(H23)
;
_olex2_date_sample_data_collection 2016-11-11
_olex2_submission_special_instructions 'No special instructions were received'
_oxdiff_exptl_absorpt_empirical_details
;
Empirical correction (ABSPACK) includes:
- Absorption correction using spherical harmonics
- Frame scaling
;
_oxdiff_exptl_absorpt_empirical_full_max 1.316
_oxdiff_exptl_absorpt_empirical_full_min 0.754

loop_
_space_group_symop_operation_xyz
'x, y, z'
'-x, -y, -z'

loop_
_atom_site_label
_atom_site_type_symbol
_atom_site_fract_x
_atom_site_fract_y
_atom_site_fract_z
_atom_site_U_iso_or_equiv
_atom_site_adp_type
_atom_site_occupancy
_atom_site_site_symmetry_order
_atom_site_calc_flag
_atom_site_refinement_flags_posn
_atom_site_refinement_flags_adp
_atom_site_refinement_flags_occupancy
_atom_site_disorder_assembly
_atom_site_disorder_group
Co1 Co 0.5000 0.5000 0.5000 0.02797(18) Uani 1 2 d S . P . .
O1 O 0.36593(18) 0.56658(17) 0.67157(14) 0.0374(4) Uani 1 1 d . . . . .
O1W O 0.54267(17) 0.69171(16) 0.44558(14) 0.0365(4) Uani 1 1 d . . . . .
H1WA H 0.5218 0.7129 0.3824 0.055 Uiso 1 1 d R U . . .
H1WB H 0.5050 0.7556 0.4953 0.055 Uiso 1 1 d R U . . .
O2 O 0.33858(19) 0.78536(17) 0.65731(15) 0.0423(4) Uani 1 1 d . . . . .
N3 N 0.3076(2) 0.5370(2) 1.43896(17) 0.0341(5) Uani 1 1 d . . . . .
N4 N -0.0366(2) 0.7196(2) 1.21399(17) 0.0409(5) Uani 1 1 d . . . . .
H4 H -0.0866 0.7966 1.2391 0.049 Uiso 1 1 calc R U . . .
C1 C 0.3162(2) 0.6810(2) 0.7168(2) 0.0297(5) Uani 1 1 d . . . . .
C2 C 0.2281(2) 0.6902(2) 0.84817(19) 0.0299(5) Uani 1 1 d . . . . .
C3 C 0.2095(3) 0.5786(2) 0.9179(2) 0.0375(6) Uani 1 1 d . . . . .
H3 H 0.2542 0.4965 0.8818 0.045 Uiso 1 1 calc R U . . .
C4 C 0.1265(3) 0.5848(3) 1.0397(2) 0.0394(6) Uani 1 1 d . . . . .
H4A H 0.1174 0.5076 1.0842 0.047 Uiso 1 1 calc R U . . .
C5 C 0.0564(2) 0.7066(2) 1.0960(2) 0.0319(5) Uani 1 1 d . . . . .
C6 C 0.0790(3) 0.8202(3) 1.0266(2) 0.0371(6) Uani 1 1 d . . . . .
H6 H 0.0371 0.9025 1.0629 0.044 Uiso 1 1 calc R U . . .
C7 C 0.1625(2) 0.8125(2) 0.9048(2) 0.0333(5) Uani 1 1 d . . . . .
H7 H 0.1750 0.8894 0.8602 0.040 Uiso 1 1 calc R U . . .
C8 C -0.0563(3) 0.6125(3) 1.2990(2) 0.0413(6) Uani 1 1 d . . . . .
H8A H -0.0604 0.5343 1.2595 0.050 Uiso 1 1 calc R U . . .
H8B H -0.1513 0.6355 1.3646 0.050 Uiso 1 1 calc R U . . .
C9 C 0.0699(2) 0.5822(3) 1.3493(2) 0.0332(5) Uani 1 1 d . . . . .
C10 C 0.1700(3) 0.4660(3) 1.3284(2) 0.0417(6) Uani 1 1 d . . . . .
H10 H 0.1597 0.3995 1.2838 0.050 Uiso 1 1 calc R U . . .
C11 C 0.2865(3) 0.4471(3) 1.3735(2) 0.0428(6) Uani 1 1 d . . . . .
H11 H 0.3535 0.3675 1.3572 0.051 Uiso 1 1 calc R U . . .
C12 C 0.2088(3) 0.6496(3) 1.4606(2) 0.0422(6) Uani 1 1 d . . . . .
H12 H 0.2193 0.7134 1.5078 0.051 Uiso 1 1 calc R U . . .
C13 C 0.0927(3) 0.6763(3) 1.4170(2) 0.0428(6) Uani 1 1 d . . . . .
H13 H 0.0289 0.7576 1.4327 0.051 Uiso 1 1 calc R U . . .
N1 N 0.7693(3) 0.9349(3) 0.5992(2) 0.0593(7) Uani 1 1 d . . . . .
N2 N 0.5241(3) 0.7615(3) 1.2177(2) 0.0528(6) Uani 1 1 d . . . . .
C14 C 0.4614(4) 0.7275(4) 1.1437(3) 0.0705(10) Uani 1 1 d . . . . .
H14 H 0.3825 0.6808 1.1756 0.085 Uiso 1 1 calc R U . . .
C15 C 0.5044(4) 0.7561(4) 1.0233(3) 0.0628(9) Uani 1 1 d . . . . .
H15 H 0.4562 0.7280 0.9761 0.075 Uiso 1 1 calc R U . . .
C16 C 0.6206(3) 0.8275(3) 0.9722(2) 0.0391(6) Uani 1 1 d . . . . .
C17 C 0.6863(3) 0.8631(3) 1.0487(2) 0.0544(8) Uani 1 1 d . . . . .
H17 H 0.7648 0.9106 1.0199 0.065 Uiso 1 1 calc R U . . .
C18 C 0.6352(3) 0.8281(3) 1.1692(3) 0.0542(8) Uani 1 1 d . . . . .
H18 H 0.6822 0.8530 1.2187 0.065 Uiso 1 1 calc R U . . .
C19 C 0.6722(3) 0.8638(3) 0.8434(2) 0.0377(6) Uani 1 1 d . . . . .
C20 C 0.8158(3) 0.8900(3) 0.7836(3) 0.0579(8) Uani 1 1 d . . . . .
H20 H 0.8835 0.8836 0.8242 0.069 Uiso 1 1 calc R U . . .
C21 C 0.8588(4) 0.9256(4) 0.6640(3) 0.0671(9) Uani 1 1 d . . . . .
H21 H 0.9554 0.9441 0.6267 0.081 Uiso 1 1 calc R U . . .
C22 C 0.6332(3) 0.9090(3) 0.6555(3) 0.0535(7) Uani 1 1 d . . . . .
H22 H 0.5687 0.9148 0.6120 0.064 Uiso 1 1 calc R U . . .
C23 C 0.5798(3) 0.8736(3) 0.7758(2) 0.0451(7) Uani 1 1 d . . . . .
H23 H 0.4823 0.8566 0.8108 0.054 Uiso 1 1 calc R U . . .
O2W O -0.1821(3) 0.9664(2) 1.34689(17) 0.0612(6) Uani 1 1 d G . . . .
H2WA H -0.2295 1.0421 1.3381 0.092 Uiso 1 1 d G U . . .
H2WB H -0.1949 0.9537 1.4210 0.092 Uiso 1 1 d G U . . .

loop_
_atom_site_aniso_label
_atom_site_aniso_U_11
_atom_site_aniso_U_22
_atom_site_aniso_U_33
_atom_site_aniso_U_23
_atom_site_aniso_U_13
_atom_site_aniso_U_12
Co1 0.0310(3) 0.0290(3) 0.0191(3) -0.00155(18) -0.00594(19) 0.00151(17)
O1 0.0456(10) 0.0362(10) 0.0223(9) -0.0049(7) -0.0042(7) -0.0006(7)
O1W 0.0441(10) 0.0354(10) 0.0267(9) 0.0011(7) -0.0100(7) -0.0037(7)
O2 0.0534(11) 0.0366(10) 0.0266(9) -0.0001(8) -0.0040(8) -0.0022(8)
N3 0.0359(11) 0.0371(12) 0.0267(11) 0.0004(9) -0.0103(9) -0.0013(8)
N4 0.0374(11) 0.0505(14) 0.0227(11) -0.0009(9) -0.0046(9) 0.0106(9)
C1 0.0258(11) 0.0366(14) 0.0254(12) -0.0045(10) -0.0084(9) -0.0014(9)
C2 0.0288(12) 0.0369(14) 0.0222(12) -0.0036(10) -0.0073(9) -0.0031(9)
C3 0.0439(14) 0.0330(13) 0.0300(13) -0.0055(11) -0.0084(11) 0.0004(10)
C4 0.0477(15) 0.0378(14) 0.0279(13) 0.0024(11) -0.0096(11) -0.0032(11)
C5 0.0285(12) 0.0444(15) 0.0220(12) -0.0009(10) -0.0106(9) -0.0005(10)
C6 0.0387(13) 0.0388(14) 0.0272(13) -0.0082(11) -0.0078(10) 0.0044(10)
C7 0.0364(13) 0.0329(13) 0.0258(12) -0.0015(10) -0.0072(10) -0.0012(10)
C8 0.0304(13) 0.0626(18) 0.0269(13) 0.0037(12) -0.0061(10) -0.0070(11)
C9 0.0309(12) 0.0458(15) 0.0188(11) 0.0042(10) -0.0037(9) -0.0080(10)
C10 0.0484(15) 0.0405(15) 0.0426(15) -0.0035(12) -0.0233(13) -0.0072(11)
C11 0.0452(15) 0.0341(14) 0.0481(16) -0.0051(12) -0.0192(12) 0.0033(11)
C12 0.0439(14) 0.0433(15) 0.0406(15) -0.0122(12) -0.0192(12) 0.0022(11)
C13 0.0421(14) 0.0426(15) 0.0407(15) -0.0071(12) -0.0173(12) 0.0085(11)
N1 0.0735(18) 0.0664(18) 0.0354(14) 0.0020(12) -0.0123(13) -0.0197(14)
N2 0.0620(15) 0.0548(15) 0.0395(13) 0.0065(11) -0.0189(12) -0.0044(12)
C14 0.082(2) 0.095(3) 0.0453(19) 0.0216(18) -0.0228(17) -0.047(2)
C15 0.072(2) 0.084(2) 0.0473(18) 0.0125(17) -0.0261(16) -0.0419(18)
C16 0.0381(14) 0.0444(15) 0.0341(14) -0.0001(12) -0.0127(11) -0.0052(11)
C17 0.0457(16) 0.082(2) 0.0403(16) 0.0001(15) -0.0156(13) -0.0219(15)
C18 0.0523(17) 0.075(2) 0.0402(16) 0.0006(15) -0.0249(13) -0.0053(15)
C19 0.0418(14) 0.0395(14) 0.0319(14) -0.0041(11) -0.0123(11) -0.0070(11)
C20 0.0549(17) 0.084(2) 0.0407(17) -0.0037(16) -0.0167(14) -0.0244(16)
C21 0.067(2) 0.087(3) 0.0437(18) 0.0007(17) -0.0049(16) -0.0342(18)
C22 0.0665(19) 0.0559(19) 0.0396(16) 0.0014(14) -0.0218(14) -0.0085(15)
C23 0.0456(15) 0.0489(17) 0.0411(16) -0.0003(13) -0.0164(13) -0.0062(12)
O2W 0.0861(16) 0.0465(13) 0.0366(11) -0.0033(9) -0.0146(11) 0.0114(10)

loop_
_atom_type_symbol
_atom_type_description
_atom_type_scat_dispersion_real
_atom_type_scat_dispersion_imag
_atom_type_scat_source
C C 0.0033 0.0016 'International Tables Vol C Tables 4.2.6.8 and 6.1.1.4'
H H 0.0000 0.0000 'International Tables Vol C Tables 4.2.6.8 and 6.1.1.4'
Co Co 0.3494 0.9721 'International Tables Vol C Tables 4.2.6.8 and 6.1.1.4'
N N 0.0061 0.0033 'International Tables Vol C Tables 4.2.6.8 and 6.1.1.4'
O O 0.0106 0.0060 'International Tables Vol C Tables 4.2.6.8 and 6.1.1.4'

loop_
_geom_angle_atom_site_label_1
_geom_angle_atom_site_label_2
_geom_angle_atom_site_label_3
_geom_angle
_geom_angle_site_symmetry_1
_geom_angle_site_symmetry_3
O1 Co1 O1 180.0 . 2_666
O1 Co1 O1W 91.42(6) 2_666 2_666
O1 Co1 O1W 88.58(6) . 2_666
O1 Co1 O1W 88.58(6) 2_666 .
O1 Co1 O1W 91.42(6) . .
O1 Co1 N3 88.44(7) . 2_667
O1 Co1 N3 91.56(7) . 1_554
O1 Co1 N3 91.56(7) 2_666 2_667
O1 Co1 N3 88.44(7) 2_666 1_554
O1W Co1 O1W 180.0 . 2_666
O1W Co1 N3 90.43(7) . 2_667
O1W Co1 N3 89.57(7) . 1_554
O1W Co1 N3 90.43(7) 2_666 1_554
O1W Co1 N3 89.57(7) 2_666 2_667
N3 Co1 N3 180.0 2_667 1_554
C1 O1 Co1 132.27(15) . .
Co1 O1W H1WA 110.2 . .
Co1 O1W H1WB 120.2 . .
H1WA O1W H1WB 108.7 . .
C11 N3 Co1 120.34(16) . 1_556
C11 N3 C12 116.4(2) . .
C12 N3 Co1 123.20(17) . 1_556
C5 N4 H4 117.8 . .
C5 N4 C8 124.4(2) . .
C8 N4 H4 117.8 . .
O1 C1 C2 116.9(2) . .
O2 C1 O1 123.7(2) . .
O2 C1 C2 119.4(2) . .
C3 C2 C1 121.2(2) . .
C3 C2 C7 117.9(2) . .
C7 C2 C1 120.9(2) . .
C2 C3 H3 118.9 . .
C2 C3 C4 122.1(2) . .
C4 C3 H3 118.9 . .
C3 C4 H4A 119.9 . .
C3 C4 C5 120.2(2) . .
C5 C4 H4A 119.9 . .
N4 C5 C4 123.3(2) . .
N4 C5 C6 118.9(2) . .
C4 C5 C6 117.8(2) . .
C5 C6 H6 119.4 . .
C7 C6 C5 121.3(2) . .
C7 C6 H6 119.4 . .
C2 C7 H7 119.7 . .
C6 C7 C2 120.6(2) . .
C6 C7 H7 119.7 . .
N4 C8 H8A 109.2 . .
N4 C8 H8B 109.2 . .
N4 C8 C9 111.9(2) . .
H8A C8 H8B 107.9 . .
C9 C8 H8A 109.2 . .
C9 C8 H8B 109.2 . .
C10 C9 C8 123.3(2) . .
C10 C9 C13 116.4(2) . .
C13 C9 C8 120.2(2) . .
C9 C10 H10 119.9 . .
C9 C10 C11 120.2(2) . .
C11 C10 H10 119.9 . .
N3 C11 C10 123.3(2) . .
N3 C11 H11 118.3 . .
C10 C11 H11 118.3 . .
N3 C12 H12 118.2 . .
N3 C12 C13 123.5(2) . .
C13 C12 H12 118.2 . .
C9 C13 H13 119.9 . .
C12 C13 C9 120.1(2) . .
C12 C13 H13 119.9 . .
C22 N1 C21 116.5(2) . .
C18 N2 C14 115.8(2) . .
N2 C14 H14 117.7 . .
N2 C14 C15 124.7(3) . .
C15 C14 H14 117.7 . .
C14 C15 H15 120.2 . .
C14 C15 C16 119.6(3) . .
C16 C15 H15 120.2 . .
C15 C16 C19 122.9(2) . .
C17 C16 C15 116.0(3) . .
C17 C16 C19 121.2(2) . .
C16 C17 H17 120.1 . .
C16 C17 C18 119.9(3) . .
C18 C17 H17 120.1 . .
N2 C18 C17 124.0(3) . .
N2 C18 H18 118.0 . .
C17 C18 H18 118.0 . .
C20 C19 C16 122.0(2) . .
C23 C19 C16 121.9(2) . .
C23 C19 C20 116.1(2) . .
C19 C20 H20 119.9 . .
C21 C20 C19 120.2(3) . .
C21 C20 H20 119.9 . .
N1 C21 C20 123.5(3) . .
N1 C21 H21 118.3 . .
C20 C21 H21 118.3 . .
N1 C22 H22 118.0 . .
N1 C22 C23 124.0(3) . .
C23 C22 H22 118.0 . .
C19 C23 C22 119.7(3) . .
C19 C23 H23 120.1 . .
C22 C23 H23 120.1 . .
H2WA O2W H2WB 109.4 . .

loop_
_geom_bond_atom_site_label_1
_geom_bond_atom_site_label_2
_geom_bond_distance
_geom_bond_site_symmetry_2
Co1 O1 2.0677(15) .
Co1 O1 2.0677(15) 2_666
Co1 O1W 2.1126(16) 2_666
Co1 O1W 2.1126(16) .
Co1 N3 2.1837(19) 2_667
Co1 N3 2.1837(19) 1_554
O1 C1 1.263(3) .
O1W H1WA 0.8502 .
O1W H1WB 0.8498 .
O2 C1 1.263(3) .
N3 Co1 2.1836(19) 1_556
N3 C11 1.330(3) .
N3 C12 1.334(3) .
N4 H4 0.8600 .
N4 C5 1.370(3) .
N4 C8 1.445(3) .
C1 C2 1.489(3) .
C2 C3 1.380(3) .
C2 C7 1.396(3) .
C3 H3 0.9300 .
C3 C4 1.383(3) .
C4 H4A 0.9300 .
C4 C5 1.398(3) .
C5 C6 1.398(3) .
C6 H6 0.9300 .
C6 C7 1.384(3) .
C7 H7 0.9300 .
C8 H8A 0.9700 .
C8 H8B 0.9700 .
C8 C9 1.512(3) .
C9 C10 1.369(3) .
C9 C13 1.389(3) .
C10 H10 0.9300 .
C10 C11 1.385(4) .
C11 H11 0.9300 .
C12 H12 0.9300 .
C12 C13 1.369(4) .
C13 H13 0.9300 .
N1 C21 1.332(4) .
N1 C22 1.316(4) .
N2 C14 1.323(4) .
N2 C18 1.319(4) .
C14 H14 0.9300 .
C14 C15 1.371(4) .
C15 H15 0.9300 .
C15 C16 1.393(4) .
C16 C17 1.376(4) .
C16 C19 1.481(3) .
C17 H17 0.9300 .
C17 C18 1.388(4) .
C18 H18 0.9300 .
C19 C20 1.385(4) .
C19 C23 1.381(4) .
C20 H20 0.9300 .
C20 C21 1.379(4) .
C21 H21 0.9300 .
C22 H22 0.9300 .
C22 C23 1.390(4) .
C23 H23 0.9300 .
O2W H2WA 0.8504 .
O2W H2WB 0.8497 .

loop_
_geom_hbond_atom_site_label_D
_geom_hbond_atom_site_label_H
_geom_hbond_atom_site_label_A
_geom_hbond_distance_DH
_geom_hbond_distance_HA
_geom_hbond_distance_DA
_geom_hbond_angle_DHA
_geom_hbond_site_symmetry_A
O1W H1WA N2 0.85 1.98 2.817(3) 166.7 1_554
O1W H1WB O2 0.85 2.02 2.689(2) 134.9 .
N4 H4 O2W 0.86 2.10 2.923(3) 161.1 .
O2W H2WA O2 0.85 1.89 2.732(3) 171.4 2_577
O2W H2WB N1 0.85 2.02 2.873(3) 176.7 1_456

loop_
_geom_torsion_atom_site_label_1
_geom_torsion_atom_site_label_2
_geom_torsion_atom_site_label_3
_geom_torsion_atom_site_label_4
_geom_torsion
_geom_torsion_site_symmetry_1
_geom_torsion_site_symmetry_2
_geom_torsion_site_symmetry_3
_geom_torsion_site_symmetry_4
Co1 O1 C1 O2 2.7(3) . . . .
Co1 O1 C1 C2 -176.62(13) . . . .
Co1 N3 C11 C10 -177.7(2) 1_556 . . .
Co1 N3 C12 C13 176.3(2) 1_556 . . .
O1 C1 C2 C3 3.6(3) . . . .
O1 C1 C2 C7 -176.8(2) . . . .
O2 C1 C2 C3 -175.7(2) . . . .
O2 C1 C2 C7 3.9(3) . . . .
N3 C12 C13 C9 2.1(4) . . . .
N4 C5 C6 C7 -175.0(2) . . . .
N4 C8 C9 C10 -114.5(3) . . . .
N4 C8 C9 C13 63.0(3) . . . .
C1 C2 C3 C4 -179.1(2) . . . .
C1 C2 C7 C6 179.1(2) . . . .
C2 C3 C4 C5 0.8(4) . . . .
C3 C2 C7 C6 -1.3(3) . . . .
C3 C4 C5 N4 174.9(2) . . . .
C3 C4 C5 C6 -2.8(4) . . . .
C4 C5 C6 C7 2.8(4) . . . .
C5 N4 C8 C9 80.5(3) . . . .
C5 C6 C7 C2 -0.8(4) . . . .
C7 C2 C3 C4 1.3(4) . . . .
C8 N4 C5 C4 9.6(4) . . . .
C8 N4 C5 C6 -172.7(2) . . . .
C8 C9 C10 C11 177.4(2) . . . .
C8 C9 C13 C12 -178.8(2) . . . .
C9 C10 C11 N3 0.7(4) . . . .
C10 C9 C13 C12 -1.1(4) . . . .
C11 N3 C12 C13 -1.5(4) . . . .
C12 N3 C11 C10 0.2(4) . . . .
C13 C9 C10 C11 -0.2(4) . . . .
N1 C22 C23 C19 -0.1(5) . . . .
N2 C14 C15 C16 -0.9(6) . . . .
C14 N2 C18 C17 0.4(5) . . . .
C14 C15 C16 C17 0.8(5) . . . .
C14 C15 C16 C19 -179.2(3) . . . .
C15 C16 C17 C18 -0.2(4) . . . .
C15 C16 C19 C20 -155.9(3) . . . .
C15 C16 C19 C23 24.0(4) . . . .
C16 C17 C18 N2 -0.4(5) . . . .
C16 C19 C20 C21 -179.0(3) . . . .
C16 C19 C23 C22 179.5(3) . . . .
C17 C16 C19 C20 24.0(4) . . . .
C17 C16 C19 C23 -156.0(3) . . . .
C18 N2 C14 C15 0.2(6) . . . .
C19 C16 C17 C18 179.8(3) . . . .
C19 C20 C21 N1 -1.1(5) . . . .
C20 C19 C23 C22 -0.5(4) . . . .
C21 N1 C22 C23 0.1(5) . . . .
C22 N1 C21 C20 0.5(5) . . . .
C23 C19 C20 C21 1.0(4) . . . .
